data_1575402
loop_
_publ_author_name
'Wang, Wenchang'
'Li, Lei'
'Zhang, Meiyu'
'Kang, Kang'
'Xiao, Chengliang'

_publ_section_title
;
 Robust copper-based cationic metal-organic frameworks for efficient
 sequestration of perrhenate/pertechnetate.
;
_journal_issue 36
_journal_name_full 'Dalton transactions (Cambridge, England : 2003)'
_journal_page_first 13529
_journal_page_last 13539
_journal_paper_doi 10.1039/d5dt01471a
_journal_volume 54
_journal_year 2025
_chemical_absolute_configuration ad
_chemical_formula_moiety 'C50 H38 Cu N4 O2, 2[NO3], 6[H2O]'
_chemical_formula_sum 'C50 H50 Cu N6 O14'
_chemical_formula_weight 1022.50
_space_group_crystal_system tetragonal
_space_group_IT_number 90
_space_group_name_Hall 'P 4ab 2ab'
_space_group_name_H-M_alt 'P 4 21 2'
_atom_sites_solution_hydrogens mixed
_atom_sites_solution_primary dual
_audit_block_doi 10.5517/ccdc.csd.cc2h09d7
_audit_creation_date 2025-08-01
_audit_creation_method
;
Olex2 1.5
(compiled 2021.08.20 svn.r13c46975 for OlexSys, GUI svn.r6396)
;
_audit_update_record
;
2025-08-04 deposited with the CCDC.	2025-08-11 downloaded from the CCDC.
;
_cell_angle_alpha 90
_cell_angle_beta 90
_cell_angle_gamma 90
_cell_formula_units_Z 2
_cell_length_a 12.9504(18)
_cell_length_b 12.9504(18)
_cell_length_c 15.371(3)
_cell_measurement_reflns_used 3346
_cell_measurement_temperature 193.00
_cell_measurement_theta_max 25.10
_cell_measurement_theta_min 2.59
_cell_volume 2577.9(7)
_computing_cell_refinement 'SAINT V8.41 (?, 2016)'
_computing_data_collection 'APEX6 V2024.9-1 (Bruker, 2025)'
_computing_data_reduction 'SAINT V8.41 (?, 2016)'
_computing_molecular_graphics 'Olex2 1.5 (Dolomanov et al., 2009)'
_computing_publication_material 'Olex2 1.5 (Dolomanov et al., 2009)'
_computing_structure_refinement 'SHELXL 2018/3 (Sheldrick, 2015)'
_computing_structure_solution 'SHELXT 2018/2 (Sheldrick, 2018)'
_diffrn_ambient_temperature 193.00
_diffrn_detector CPAD
_diffrn_detector_area_resol_mean 7.41
_diffrn_detector_type 'Bruker PHOTON II'
_diffrn_measured_fraction_theta_full 0.994
_diffrn_measured_fraction_theta_max 0.994
_diffrn_measurement_device 'four-circle diffractometer'
_diffrn_measurement_device_type 'Bruker D8 VENTURE TXS PHOTON II'
_diffrn_measurement_method '\f and \w scans'
_diffrn_measurement_specimen_support 'nylon loop'
_diffrn_radiation_monochromator 'Helios Multi-layer Optic'
_diffrn_radiation_probe x-ray
_diffrn_radiation_type MoK\a
_diffrn_radiation_wavelength 0.71073
_diffrn_reflns_av_R_equivalents 0.0866
_diffrn_reflns_av_unetI/netI 0.0552
_diffrn_reflns_Laue_measured_fraction_full 0.994
_diffrn_reflns_Laue_measured_fraction_max 0.994
_diffrn_reflns_limit_h_max 15
_diffrn_reflns_limit_h_min -13
_diffrn_reflns_limit_k_max 15
_diffrn_reflns_limit_k_min -15
_diffrn_reflns_limit_l_max 18
_diffrn_reflns_limit_l_min -15
_diffrn_reflns_number 13992
_diffrn_reflns_point_group_measured_fraction_full 0.997
_diffrn_reflns_point_group_measured_fraction_max 0.996
_diffrn_reflns_theta_full 25.242
_diffrn_reflns_theta_max 25.401
_diffrn_reflns_theta_min 2.056
_diffrn_source 'Turbo X-Ray Source (TXS)'
_diffrn_source_current 40.0
_diffrn_source_power 2.0
_diffrn_source_type 'Rotaing Anode'
_diffrn_source_voltage 50.0
_diffrn_standards_number 0
_exptl_absorpt_coefficient_mu 0.493
_exptl_absorpt_correction_T_max 0.7452
_exptl_absorpt_correction_T_min 0.3234
_exptl_absorpt_correction_type none
_exptl_absorpt_process_details
;
SADABS-2016/2 (Bruker,2016/2) was used for absorption correction.
wR2(int) was 0.1205 before and 0.0920 after correction.
The Ratio of minimum to maximum transmission is 0.4340.
The \l/2 correction factor is Not present.
;
_exptl_crystal_density_diffrn 1.317
_exptl_crystal_description block
_exptl_crystal_F_000 1066
_exptl_crystal_size_max 0.12
_exptl_crystal_size_mid 0.1
_exptl_crystal_size_min 0.08
_refine_diff_density_max 0.905
_refine_diff_density_min -0.615
_refine_diff_density_rms 0.096
_refine_ls_abs_structure_details
;
 Refined as an inversion twin.
;
_refine_ls_abs_structure_Flack 0.26(9)
_refine_ls_extinction_method none
_refine_ls_goodness_of_fit_ref 1.019
_refine_ls_hydrogen_treatment constr
_refine_ls_matrix_type full
_refine_ls_number_parameters 279
_refine_ls_number_reflns 2383
_refine_ls_number_restraints 709
_refine_ls_restrained_S_all 0.955
_refine_ls_R_factor_all 0.1228
_refine_ls_R_factor_gt 0.1050
_refine_ls_shift/su_max 0.000
_refine_ls_shift/su_mean 0.000
_refine_ls_structure_factor_coef Fsqd
_refine_ls_weighting_details 'w=1/[\s^2^(Fo^2^)+(0.1849P)^2^+2.5051P] where P=(Fo^2^+2Fc^2^)/3'
_refine_ls_weighting_scheme calc
_refine_ls_wR_factor_gt 0.2736
_refine_ls_wR_factor_ref 0.2887
_reflns_Friedel_coverage 0.671
_reflns_Friedel_fraction_full 1.000
_reflns_Friedel_fraction_max 0.999
_reflns_number_gt 1814
_reflns_number_total 2383
_reflns_threshold_expression 'I > 2\s(I)'
_cod_data_source_file d5dt01471a2.cif
_cod_data_source_block 230323li_lidz207377_c2_0m
_cod_depositor_comments
;
The following automatic conversions were performed:

data item '_diffrn_radiation_probe' value 'X-ray' was changed to
'x-ray' in accordance with the
/home/data/users/saulius/crontab/automatic-downloads/rss-feeds/RSC/lib/dictionaries/cif_core.dic
dictionary named 'cif_core.dic' version 2.4.2 last updated on
2011-04-26.

Automatic conversion script
Id: cif_fix_values 8170 2020-07-09 18:12:32Z antanas 

 Adding full bibliography for 1575402--1575403.cif.
;
_cod_original_cell_volume 2577.9(9)
_cod_database_code 1575402
_shelx_shelxl_version_number 2018/3
_shelx_space_group_comment
;
The symmetry employed for this shelxl refinement is uniquely defined
by the following loop, which should always be used as a source of
symmetry information in preference to the above space-group names.
They are only intended as comments.
;
_shelx_estimated_absorpt_t_max 0.962
_shelx_estimated_absorpt_t_min 0.943
_olex2_refinement_description
;
1. Twinned data refinement
 Scales: 0.74(9)
 0.26(9)
2. Fixed Uiso
 At 1.2 times of:
  All C(H) groups
 At 1.5 times of:
  All O(H,H) groups
3. Restrained distances
 C8-C7 = C9-C8 = C9-C10 = C11-C10 = C6-C11 = C7-C6 = C2-C1 = C3-C2 = C4-C3 =
 C5-C4 = N1-C5 = N1-C1
 1.39 with sigma of 0.01
 Cu1-O1B \\sim Cu1A-O1A
 with sigma of 0.02
4. Restrained planarity
 C3A, C6A, C7A, C8A, C9A, C10A, C11A
 with sigma of 0.1
 N1A, C1A, C2A, C3A, C4A, C5A, C6A
 with sigma of 0.1
 C3, C6, C7, C8, C9, C10, C11
 with sigma of 0.1
 N1, C1, C2, C3, C4, C5, C6
 with sigma of 0.1
5. Uiso/Uaniso restraints and constraints
Cu1 \\sim N1 \\sim C1 \\sim C2 \\sim C3 \\sim C4 \\sim C5 \\sim C6 \\sim C7
\\sim C8 \\sim C9 \\sim C10 \\sim C11 \\sim O1B \\sim Cu1A \\sim N1A \\sim C1A
\\sim C2A \\sim C3A \\sim C4A \\sim C5A \\sim C6A \\sim C7A \\sim C8A \\sim C9A
\\sim C10A \\sim C11A: within 2A with sigma of 0.02 and sigma for terminal
atoms of 0.04 within 2A
C12 \\sim C17 \\sim C16 \\sim C15 \\sim C14 \\sim C13: within 2A with sigma of
0.01 and sigma for terminal atoms of 0.02 within 2A
O1A \\sim O1B: within 2A with sigma of 0.01 and sigma for terminal atoms of
0.02 within 2A
Uanis(Cu1) \\sim Ueq, Uanis(N1) \\sim Ueq, Uanis(C1) \\sim Ueq, Uanis(C2) \\sim
Ueq, Uanis(C3) \\sim Ueq, Uanis(C4) \\sim Ueq, Uanis(C5) \\sim Ueq, Uanis(C6)
\\sim Ueq, Uanis(C7) \\sim Ueq, Uanis(C8) \\sim Ueq, Uanis(C9) \\sim Ueq,
Uanis(C10) \\sim Ueq, Uanis(C11) \\sim Ueq, Uanis(O1B) \\sim Ueq, Uanis(Cu1A)
\\sim Ueq, Uanis(N1A) \\sim Ueq, Uanis(C1A) \\sim Ueq, Uanis(C2A) \\sim Ueq,
Uanis(C3A) \\sim Ueq, Uanis(C4A) \\sim Ueq, Uanis(C5A) \\sim Ueq, Uanis(C6A)
\\sim Ueq, Uanis(C7A) \\sim Ueq, Uanis(C8A) \\sim Ueq, Uanis(C9A) \\sim Ueq,
Uanis(C10A) \\sim Ueq, Uanis(C11A) \\sim Ueq: with sigma of 0.02 and sigma for
terminal atoms of 0.04
Uanis(O1A) \\sim Ueq, Uanis(C13) \\sim Ueq: with sigma of 0.01 and sigma for
terminal atoms of 0.02
Uanis(C12) \\sim Ueq, Uanis(C17) \\sim Ueq, Uanis(C16) \\sim Ueq, Uanis(C15)
\\sim Ueq, Uanis(C14) \\sim Ueq, Uanis(C13) \\sim Ueq: with sigma of 0.02 and
sigma for terminal atoms of 0.04
6. Same fragment restrains
{Cu1A, N1A, C1A, C2A, C3A, C4A, C5A, C6A, C7A, C8A, C9A, C10A, C11A} sigma for
1-2: 0.01, 1-3: 0.02
as in
{Cu1, N1, C1, C2, C3, C4, C5, C6, C7, C8, C9, C10, C11}
7. Others
 Sof(N1A)=Sof(C1A)=Sof(H1A)=Sof(C2A)=Sof(H2A)=Sof(C3A)=Sof(C4A)=Sof(H4A)=
 Sof(C5A)=Sof(H5A)=Sof(C6A)=Sof(C7A)=Sof(H7A)=Sof(C8A)=Sof(H8A)=Sof(C9A)=
 Sof(C10A)=Sof(H10A)=Sof(C11A)=Sof(H11A)=1-FVAR(1)
 Sof(O1A)=Sof(H1Aa)=Sof(H1Ab)=0.5*(1-FVAR(2))
 Sof(Cu1A)=0.25*(1-FVAR(2))
 Sof(Cu1)=0.25*FVAR(2)
 Sof(O1B)=Sof(H1Ba)=Sof(H1Bb)=0.5*FVAR(2)
 Sof(N1)=Sof(C1)=Sof(H1)=Sof(C2)=Sof(H2)=Sof(C3)=Sof(C4)=Sof(H4)=Sof(C5)=
 Sof(H5)=Sof(C6)=Sof(C7)=Sof(H7)=Sof(C8)=Sof(H8)=Sof(C9)=Sof(C10)=Sof(H10)=
 Sof(C11)=Sof(H11)=FVAR(1)
 Fixed Sof: C12(0.25) C17(0.25) C16(0.25) H16(0.25) C15(0.25) C14(0.25)
 C13(0.25) H13(0.25)
8.a Riding coordinates:
 O1B(H1Ba,H1Bb), O1A(H1Aa,H1Ab)
8.b Aromatic/amide H refined with riding coordinates:
 C1(H1), C2(H2), C4(H4), C5(H5), C7(H7), C8(H8), C10(H10), C11(H11), C1A(H1A),
 C2A(H2A), C4A(H4A), C5A(H5A), C7A(H7A), C8A(H8A), C10A(H10A), C11A(H11A),
 C16(H16), C13(H13)
8.c Fitted hexagon refined as free rotating group:
 C12(C17,C16,C15,C14,C13)
;
_smtbx_masks_special_details
;
A solvent mask was calculated and 238 electrons were 
found in a volume of 688\%A^3^ in 1 void per unit cell. 
This is consistent with the presence of 
2[NO3], 6[H2O] per Asymmetric Unit 
which account for 244 electrons 
per unit cell.
;
_smtbx_masks_void_probe_radius 1.2
_smtbx_masks_void_truncation_radius 1.2
_olex2_submission_special_instructions 'No special instructions were received'
_site XU

loop_
_space_group_symop_operation_xyz
'x, y, z'
'-y+1/2, x+1/2, z'
'-x, -y, z'
'y+1/2, -x+1/2, z'
'x+1/2, -y+1/2, -z'
'y, x, -z'
'-x+1/2, y+1/2, -z'
'-y, -x, -z'

loop_
_atom_site_label
_atom_site_type_symbol
_atom_site_fract_x
_atom_site_fract_y
_atom_site_fract_z
_atom_site_U_iso_or_equiv
_atom_site_adp_type
_atom_site_occupancy
_atom_site_site_symmetry_order
_atom_site_calc_flag
_atom_site_refinement_flags_posn
_atom_site_refinement_flags_adp
_atom_site_refinement_flags_occupancy
_atom_site_disorder_assembly
_atom_site_disorder_group
Cu1 Cu 1.000000 1.000000 0.000000 0.065(4) Uani 0.513(18) 4 d DS TU P A 1
N1 N 0.9369(13) 0.9031(16) 0.0909(11) 0.069(5) Uani 0.513(18) 1 d D U P A 1
C1 C 0.8314(13) 0.9038(15) 0.0889(10) 0.067(5) Uani 0.513(18) 1 d D U P A 1
H1 H 0.796671 0.941141 0.044446 0.081 Uiso 0.513(18) 1 calc R U P A 1
C2 C 0.7746(13) 0.8508(16) 0.1507(10) 0.068(5) Uani 0.513(18) 1 d D U P A 1
H2 H 0.701378 0.849883 0.146854 0.082 Uiso 0.513(18) 1 calc R U P A 1
C3 C 0.8238(12) 0.7988(15) 0.2186(10) 0.051(4) Uani 0.513(18) 1 d D U P A 1
C4 C 0.9311(12) 0.7943(19) 0.2169(12) 0.064(5) Uani 0.513(18) 1 d D U P A 1
H4 H 0.966720 0.751520 0.257164 0.077 Uiso 0.513(18) 1 calc R U P A 1
C5 C 0.9858(15) 0.852(2) 0.1572(15) 0.077(6) Uani 0.513(18) 1 d D U P A 1
H5 H 1.058838 0.855499 0.161907 0.092 Uiso 0.513(18) 1 calc R U P A 1
C6 C 0.7584(12) 0.7386(12) 0.2808(9) 0.064(5) Uani 0.513(18) 1 d D U P A 1
C7 C 0.6527(13) 0.7350(15) 0.2746(9) 0.057(4) Uani 0.513(18) 1 d D U P A 1
H7 H 0.618998 0.772027 0.229386 0.068 Uiso 0.513(18) 1 calc R U P A 1
C8 C 0.5943(13) 0.6782(17) 0.3330(10) 0.060(4) Uani 0.513(18) 1 d D U P A 1
H8 H 0.521164 0.677090 0.328196 0.072 Uiso 0.513(18) 1 calc R U P A 1
C9 C 0.6431(13) 0.6228(14) 0.3990(10) 0.051(5) Uani 0.513(18) 1 d D U P A 1
C10 C 0.7478(14) 0.6203(18) 0.4000(13) 0.072(6) Uani 0.513(18) 1 d D U P A 1
H10 H 0.781591 0.577875 0.441693 0.086 Uiso 0.513(18) 1 calc R U P A 1
C11 C 0.8076(14) 0.6775(16) 0.3423(11) 0.062(5) Uani 0.513(18) 1 d D U P A 1
H11 H 0.880830 0.674921 0.345032 0.074 Uiso 0.513(18) 1 calc R U P A 1
O1B O 0.8766(15) 1.1234(15) 0.000000 0.083(7) Uani 0.513(18) 2 d DS TU P A 1
H1BA H 0.847497 1.160510 0.044750 0.125 Uiso 0.257(9) 1 d R U P A 1
H1BB H 0.847497 1.160510 -0.044750 0.125 Uiso 0.257(9) 1 d R U P A 1
Cu1A Cu 0.9655(11) 1.0345(11) 0.000000 0.077(6) Uani 0.243(9) 2 d DS TU P A 2
N1A N 0.9099(13) 0.9366(14) 0.0935(10) 0.054(5) Uani 0.487(18) 1 d D U P A 2
C1A C 0.8059(14) 0.9459(16) 0.1007(12) 0.072(5) Uani 0.487(18) 1 d D U P A 2
H1A H 0.769684 0.988908 0.060984 0.086 Uiso 0.487(18) 1 calc R U P A 2
C2A C 0.7520(15) 0.8947(17) 0.1641(12) 0.072(5) Uani 0.487(18) 1 d D U P A 2
H2A H 0.679542 0.904583 0.169056 0.086 Uiso 0.487(18) 1 calc R U P A 2
C3A C 0.8026(15) 0.8281(18) 0.2216(14) 0.068(5) Uani 0.487(18) 1 d D U P A 2
C4A C 0.9100(14) 0.8306(19) 0.2212(12) 0.060(5) Uani 0.487(18) 1 d D U P A 2
H4A H 0.947720 0.797439 0.266160 0.072 Uiso 0.487(18) 1 calc R U P A 2
C5A C 0.9615(14) 0.8812(18) 0.1555(13) 0.056(5) Uani 0.487(18) 1 d D U P A 2
H5A H 1.034683 0.877624 0.153171 0.067 Uiso 0.487(18) 1 calc R U P A 2
C6A C 0.7364(13) 0.7719(13) 0.2856(9) 0.053(4) Uani 0.487(18) 1 d D U P A 2
C7A C 0.6311(14) 0.7792(19) 0.2841(13) 0.077(5) Uani 0.487(18) 1 d D U P A 2
H7A H 0.598177 0.818628 0.239972 0.092 Uiso 0.487(18) 1 calc R U P A 2
C8A C 0.5722(14) 0.7298(19) 0.3462(12) 0.063(5) Uani 0.487(18) 1 d D U P A 2
H8A H 0.500859 0.745310 0.351988 0.076 Uiso 0.487(18) 1 calc R U P A 2
C9A C 0.6184(16) 0.657(2) 0.4005(14) 0.067(6) Uani 0.487(18) 1 d D U P A 2
C10A C 0.7221(15) 0.6567(17) 0.4067(12) 0.058(5) Uani 0.487(18) 1 d D U P A 2
H10A H 0.754034 0.616831 0.451046 0.069 Uiso 0.487(18) 1 calc R U P A 2
C11A C 0.7839(16) 0.7136(19) 0.3498(12) 0.069(5) Uani 0.487(18) 1 d D U P A 2
H11A H 0.857000 0.712451 0.355012 0.083 Uiso 0.487(18) 1 calc R U P A 2
O1A O 0.8431(17) 1.1569(17) 0.000000 0.092(8) Uani 0.487(18) 2 d DS TU P A 2
H1AA H 0.813999 1.190470 0.044750 0.137 Uiso 0.243(9) 1 d R U P A 2
H1AB H 0.813999 1.190470 -0.044750 0.137 Uiso 0.243(9) 1 d R U P A 2
C12 C 0.564(2) 0.579(3) 0.460(2) 0.035(6) Uani 0.25 1 d G U P A -1
C17 C 0.552(3) 0.589(3) 0.550(2) 0.044(6) Uani 0.25 1 d G U P A -1
C16 C 0.478(3) 0.531(2) 0.5924(18) 0.049(7) Uani 0.25 1 d G U P A -1
H16 H 0.469396 0.537340 0.653539 0.058 Uiso 0.25 1 calc R U P A -1
C15 C 0.415(3) 0.464(2) 0.546(2) 0.052(7) Uani 0.25 1 d G U P A -1
C14 C 0.427(3) 0.455(3) 0.456(2) 0.048(7) Uani 0.25 1 d G U P A -1
C13 C 0.502(3) 0.512(3) 0.4133(17) 0.029(6) Uani 0.25 1 d G U P A -1
H13 H 0.509776 0.505882 0.352139 0.035 Uiso 0.25 1 calc R U P A -1

loop_
_atom_site_aniso_label
_atom_site_aniso_U_11
_atom_site_aniso_U_22
_atom_site_aniso_U_33
_atom_site_aniso_U_23
_atom_site_aniso_U_13
_atom_site_aniso_U_12
Cu1 0.085(5) 0.085(5) 0.025(2) 0.000 0.000 -0.035(5)
N1 0.090(9) 0.073(10) 0.045(7) -0.003(7) -0.008(7) -0.028(8)
C1 0.079(9) 0.078(10) 0.045(7) 0.010(7) -0.002(7) -0.021(8)
C2 0.080(9) 0.077(10) 0.047(8) 0.009(8) 0.000(7) -0.010(8)
C3 0.070(8) 0.060(9) 0.024(6) -0.004(6) 0.003(6) -0.027(7)
C4 0.070(9) 0.081(11) 0.040(7) 0.003(8) 0.004(7) -0.024(8)
C5 0.093(10) 0.081(12) 0.055(8) 0.008(8) -0.007(9) -0.021(9)
C6 0.089(9) 0.064(9) 0.039(7) -0.010(7) 0.009(7) -0.014(8)
C7 0.080(9) 0.060(9) 0.031(7) 0.005(7) 0.006(6) -0.020(7)
C8 0.067(9) 0.071(10) 0.042(7) 0.006(8) 0.001(6) -0.016(8)
C9 0.061(9) 0.063(10) 0.027(6) -0.014(6) -0.005(6) -0.026(8)
C10 0.082(10) 0.079(11) 0.054(8) -0.004(8) 0.009(8) -0.011(9)
C11 0.080(9) 0.068(10) 0.036(7) 0.004(7) 0.011(7) -0.013(8)
O1B 0.102(11) 0.102(11) 0.046(9) 0.014(7) 0.014(7) -0.042(14)
Cu1A 0.105(9) 0.105(9) 0.020(3) 0.0048(17) 0.0048(17) -0.086(9)
N1A 0.076(9) 0.052(9) 0.035(7) 0.012(6) -0.014(6) -0.032(7)
C1A 0.082(10) 0.066(10) 0.067(9) 0.007(8) -0.003(8) -0.014(9)
C2A 0.075(9) 0.079(11) 0.061(9) 0.010(9) 0.013(8) -0.014(9)
C3A 0.086(9) 0.075(10) 0.043(8) -0.001(8) 0.007(7) -0.019(8)
C4A 0.079(9) 0.063(10) 0.039(7) 0.024(7) 0.000(7) -0.026(8)
C5A 0.073(9) 0.060(10) 0.036(7) 0.015(7) -0.002(7) -0.020(7)
C6A 0.074(9) 0.056(9) 0.030(6) -0.004(6) 0.012(6) -0.031(7)
C7A 0.095(10) 0.078(11) 0.058(9) 0.005(9) 0.009(8) -0.012(9)
C8A 0.069(9) 0.068(10) 0.051(8) 0.010(8) 0.005(7) -0.023(8)
C9A 0.078(10) 0.080(11) 0.042(8) 0.006(9) 0.023(8) -0.024(9)
C10A 0.072(9) 0.063(10) 0.039(7) 0.014(7) 0.018(7) -0.024(8)
C11A 0.088(10) 0.079(11) 0.040(8) 0.008(8) 0.003(8) -0.016(9)
O1A 0.116(11) 0.116(11) 0.042(9) 0.035(7) 0.035(7) 0.000(12)
C12 0.027(11) 0.041(12) 0.037(9) -0.004(9) -0.003(9) -0.020(10)
C17 0.044(11) 0.055(12) 0.035(9) -0.005(10) 0.003(10) -0.027(10)
C16 0.052(12) 0.064(13) 0.030(9) 0.002(11) 0.013(9) -0.014(11)
C15 0.055(11) 0.065(14) 0.036(10) -0.002(11) 0.010(10) -0.010(11)
C14 0.044(11) 0.058(13) 0.042(10) -0.004(10) 0.001(11) -0.013(11)
C13 0.012(8) 0.042(11) 0.034(7) -0.001(8) 0.001(9) -0.013(9)

loop_
_atom_type_symbol
_atom_type_description
_atom_type_scat_dispersion_real
_atom_type_scat_dispersion_imag
_atom_type_scat_source
C C 0.0033 0.0016 'International Tables Vol C Tables 4.2.6.8 and 6.1.1.4'
H H 0.0000 0.0000 'International Tables Vol C Tables 4.2.6.8 and 6.1.1.4'
Cu Cu 0.3201 1.2651 'International Tables Vol C Tables 4.2.6.8 and 6.1.1.4'
N N 0.0061 0.0033 'International Tables Vol C Tables 4.2.6.8 and 6.1.1.4'
O O 0.0106 0.0060 'International Tables Vol C Tables 4.2.6.8 and 6.1.1.4'

loop_
_geom_angle_atom_site_label_1
_geom_angle_atom_site_label_2
_geom_angle_atom_site_label_3
_geom_angle
_geom_angle_site_symmetry_1
_geom_angle_site_symmetry_3
_geom_angle_publ_flag
N1 Cu1 N1 162.6(12) 6 3_775 ?
N1 Cu1 N1 88.7(12) 3_775 8_775 ?
N1 Cu1 N1 94.0(12) 6 8_775 ?
N1 Cu1 N1 94.0(12) 3_775 . ?
N1 Cu1 N1 88.7(11) 6 . ?
N1 Cu1 N1 162.6(12) 8_775 . ?
N1 Cu1 O1B 81.3(6) 3_775 . ?
N1 Cu1 O1B 98.7(6) . . ?
N1 Cu1 O1B 81.3(6) 8_775 3_775 ?
N1 Cu1 O1B 98.7(6) 6 3_775 ?
N1 Cu1 O1B 81.3(6) 6 . ?
N1 Cu1 O1B 98.7(6) 8_775 . ?
N1 Cu1 O1B 81.3(6) . 3_775 ?
N1 Cu1 O1B 98.7(6) 3_775 3_775 ?
O1B Cu1 O1B 180.0 . 3_775 ?
C1 N1 Cu1 112.3(10) . . ?
C1 N1 C5 118.8(11) . . ?
C5 N1 Cu1 128.4(10) . . ?
N1 C1 H1 119.6 . . ?
N1 C1 C2 120.9(12) . . ?
C2 C1 H1 119.6 . . ?
C1 C2 H2 119.7 . . ?
C1 C2 C3 120.7(12) . . ?
C3 C2 H2 119.7 . . ?
C2 C3 C6 118.1(10) . . ?
C4 C3 C2 117.5(10) . . ?
C4 C3 C6 123.8(11) . . ?
C3 C4 H4 119.9 . . ?
C5 C4 C3 120.3(14) . . ?
C5 C4 H4 119.9 . . ?
N1 C5 C4 121.3(14) . . ?
N1 C5 H5 119.3 . . ?
C4 C5 H5 119.3 . . ?
C7 C6 C3 122.5(11) . . ?
C7 C6 C11 119.1(11) . . ?
C11 C6 C3 118.2(11) . . ?
C6 C7 H7 119.4 . . ?
C6 C7 C8 121.1(13) . . ?
C8 C7 H7 119.4 . . ?
C7 C8 H8 120.1 . . ?
C7 C8 C9 119.8(13) . . ?
C9 C8 H8 120.1 . . ?
C8 C9 C12 110.0(18) . . ?
C8 C9 C17 121(2) . 6_556 ?
C8 C9 C14 117.6(13) . 3_665 ?
C10 C9 C8 118.3(12) . . ?
C10 C9 C12 131.6(19) . . ?
C10 C9 C17 119(2) . 6_556 ?
C10 C9 C14 122.7(15) . 3_665 ?
C12 C9 C14 16(3) . 3_665 ?
C17 C9 C12 19(3) 6_556 . ?
C17 C9 C14 3.8(13) 6_556 3_665 ?
C9 C10 H10 118.8 . . ?
C9 C10 C11 122.4(14) . . ?
C11 C10 H10 118.8 . . ?
C6 C11 C10 118.9(13) . . ?
C6 C11 H11 120.6 . . ?
C10 C11 H11 120.6 . . ?
Cu1 O1B H1BA 131.2 . . ?
Cu1 O1B H1BB 131.2 . . ?
Cu1 O1B H1AA 149.9(6) . 8_775 ?
Cu1 O1B H1AB 149.9(6) . 8_775 ?
H1BA O1B H1BB 96.9 . . ?
H1BA O1B H1AA 78.9 . 8_775 ?
H1BA O1B H1AB 19.6 . 8_775 ?
H1BB O1B H1AA 19.6 . 8_775 ?
H1BB O1B H1AB 78.9 . 8_775 ?
H1AA O1B H1AB 60.2 8_775 8_775 ?
Cu1A Cu1A N1A 66.5(8) 3_775 3_775 ?
Cu1A Cu1A N1A 79.1(7) 3_775 . ?
Cu1A Cu1A N1A 66.5(8) 3_775 6 ?
Cu1A Cu1A O1A 180.0(9) 3_775 . ?
N1A Cu1A N1A 86.8(11) . 6 ?
N1A Cu1A N1A 86.8(11) 8_775 3_775 ?
N1A Cu1A N1A 84.5(10) 8_775 6 ?
N1A Cu1A N1A 84.5(10) . 3_775 ?
N1A Cu1A N1A 158.2(13) 8_775 . ?
N1A Cu1A N1A 132.9(16) 6 3_775 ?
N1A Cu1A O1A 100.9(7) 8_775 . ?
N1A Cu1A O1A 100.9(7) . . ?
N1A Cu1A O1A 113.5(8) 6 . ?
N1A Cu1A O1A 113.5(8) 3_775 . ?
C1A N1A Cu1A 110.6(10) . . ?
C1A N1A C5A 118.3(11) . . ?
C5A N1A Cu1A 130.0(10) . . ?
N1A C1A H1A 119.3 . . ?
N1A C1A C2A 121.4(14) . . ?
C2A C1A H1A 119.3 . . ?
C1A C2A H2A 119.7 . . ?
C1A C2A C3A 120.6(14) . . ?
C3A C2A H2A 119.7 . . ?
C2A C3A C6A 116.7(12) . . ?
C4A C3A C2A 116.8(12) . . ?
C4A C3A C6A 126.0(13) . . ?
C3A C4A H4A 120.0 . . ?
C5A C4A C3A 120.0(14) . . ?
C5A C4A H4A 120.0 . . ?
N1A C5A C4A 121.6(14) . . ?
N1A C5A H5A 119.2 . . ?
C4A C5A H5A 119.2 . . ?
C7A C6A C3A 121.8(12) . . ?
C7A C6A C11A 119.5(12) . . ?
C11A C6A C3A 118.7(12) . . ?
C6A C7A H7A 119.8 . . ?
C6A C7A C8A 120.5(15) . . ?
C8A C7A H7A 119.8 . . ?
C7A C8A H8A 120.3 . . ?
C7A C8A C9A 119.4(15) . . ?
C9A C8A H8A 120.3 . . ?
C10A C9A C8A 118.1(12) . . ?
C9A C10A H10A 119.1 . . ?
C9A C10A C11A 121.8(14) . . ?
C11A C10A H10A 119.1 . . ?
C6A C11A C10A 118.6(14) . . ?
C6A C11A H11A 120.7 . . ?
C10A C11A H11A 120.7 . . ?
Cu1A O1A H1AA 129.8 . . ?
Cu1A O1A H1AB 129.8 . . ?
H1AA O1A H1AB 100.2 . . ?
C17 C12 C9 132(2) . . ?
C17 C12 C13 120.0 . . ?
C13 C12 C9 108(2) . . ?
C16 C17 C12 120.0 . . ?
C17 C16 H16 120.0 . . ?
C17 C16 C15 120.0 . . ?
C15 C16 H16 120.0 . . ?
C16 C15 C9A 118.5(19) . 8_666 ?
C14 C15 C9A 120.5(18) . 8_666 ?
C14 C15 C16 120.0 . . ?
C15 C14 C13 120.0 . . ?
C12 C13 H13 120.0 . . ?
C14 C13 C12 120.0 . . ?
C14 C13 H13 120.0 . . ?

loop_
_geom_bond_atom_site_label_1
_geom_bond_atom_site_label_2
_geom_bond_distance
_geom_bond_site_symmetry_2
_geom_bond_publ_flag
Cu1 N1 2.048(10) 6 ?
Cu1 N1 2.048(10) 3_775 ?
Cu1 N1 2.048(10) . ?
Cu1 N1 2.048(10) 8_775 ?
Cu1 O1B 2.26(3) 3_775 ?
Cu1 O1B 2.26(3) . ?
N1 C1 1.367(11) . ?
N1 C5 1.372(11) . ?
C1 H1 0.9500 . ?
C1 C2 1.384(11) . ?
C2 H2 0.9500 . ?
C2 C3 1.397(11) . ?
C3 C4 1.391(11) . ?
C3 C6 1.496(12) . ?
C4 H4 0.9500 . ?
C4 C5 1.377(10) . ?
C5 H5 0.9500 . ?
C6 C7 1.373(11) . ?
C6 C11 1.388(11) . ?
C7 H7 0.9500 . ?
C7 C8 1.386(11) . ?
C8 H8 0.9500 . ?
C8 C9 1.394(12) . ?
C9 C10 1.357(12) . ?
C9 C12 1.49(3) . ?
C9 C17 1.40(4) 6_556 ?
C9 C14 1.61(4) 3_665 ?
C10 H10 0.9500 . ?
C10 C11 1.391(11) . ?
C11 H11 0.9500 . ?
O1B H1BA 0.9195 . ?
O1B H1BB 0.9195 . ?
O1B H1AA 1.37(3) 8_775 ?
O1B H1AB 1.37(3) 8_775 ?
Cu1A Cu1A 1.26(4) 3_775 ?
Cu1A N1A 2.047(9) . ?
Cu1A N1A 2.047(9) 8_775 ?
Cu1A N1A 2.193(16) 6 ?
Cu1A N1A 2.193(16) 3_775 ?
Cu1A O1A 2.24(3) . ?
N1A C1A 1.357(15) . ?
N1A C5A 1.366(15) . ?
C1A H1A 0.9500 . ?
C1A C2A 1.370(14) . ?
C2A H2A 0.9500 . ?
C2A C3A 1.398(15) . ?
C3A C4A 1.391(15) . ?
C3A C6A 1.494(13) . ?
C4A H4A 0.9500 . ?
C4A C5A 1.376(13) . ?
C5A H5A 0.9500 . ?
C6A C7A 1.368(15) . ?
C6A C11A 1.386(15) . ?
C7A H7A 0.9500 . ?
C7A C8A 1.379(14) . ?
C8A H8A 0.9500 . ?
C8A C9A 1.395(16) . ?
C9A C10A 1.346(15) . ?
C10A H10A 0.9500 . ?
C10A C11A 1.396(13) . ?
C11A H11A 0.9500 . ?
O1A H1AA 0.8968 . ?
O1A H1AB 0.8968 . ?
C12 C17 1.3900 . ?
C12 C13 1.3900 . ?
C17 C16 1.3900 . ?
C16 H16 0.9500 . ?
C16 C15 1.3900 . ?
C15 C14 1.3900 . ?
C14 C13 1.3900 . ?
C13 H13 0.9500 . ?

loop_
_geom_torsion_atom_site_label_1
_geom_torsion_atom_site_label_2
_geom_torsion_atom_site_label_3
_geom_torsion_atom_site_label_4
_geom_torsion
_geom_torsion_site_symmetry_1
_geom_torsion_site_symmetry_2
_geom_torsion_site_symmetry_3
_geom_torsion_site_symmetry_4
_geom_torsion_publ_flag
Cu1 N1 C1 C2 -173.9(13) . . . . ?
Cu1 N1 C5 C4 176(2) . . . . ?
N1 C1 C2 C3 2.5(18) . . . . ?
C1 N1 C5 C4 5(3) . . . . ?
C1 C2 C3 C4 -6(2) . . . . ?
C1 C2 C3 C6 -177.0(12) . . . . ?
C2 C3 C4 C5 9(3) . . . . ?
C2 C3 C6 C7 -1.6(19) . . . . ?
C2 C3 C6 C11 172.9(18) . . . . ?
C3 C4 C5 N1 -9(4) . . . . ?
C3 C6 C7 C8 179.8(15) . . . . ?
C3 C6 C11 C10 -179.3(15) . . . . ?
C4 C3 C6 C7 -172.2(19) . . . . ?
C4 C3 C6 C11 2(2) . . . . ?
C5 N1 C1 C2 -2(2) . . . . ?
C6 C3 C4 C5 179.5(19) . . . . ?
C6 C7 C8 C9 -1(3) . . . . ?
C7 C6 C11 C10 -5(2) . . . . ?
C7 C8 C9 C10 -5(3) . . . . ?
C7 C8 C9 C12 173(2) . . . . ?
C7 C8 C9 C17 -170(2) . . . 6_556 ?
C7 C8 C9 C14 -171(2) . . . 3_665 ?
C8 C9 C10 C11 5(3) . . . . ?
C8 C9 C12 C17 -124(3) . . . . ?
C8 C9 C12 C13 62(3) . . . . ?
C9 C10 C11 C6 -1(3) . . . . ?
C9 C12 C17 C16 -173(4) . . . . ?
C9 C12 C13 C14 175(3) . . . . ?
C10 C9 C12 C17 52(4) . . . . ?
C10 C9 C12 C13 -121(3) . . . . ?
C11 C6 C7 C8 5(2) . . . . ?
Cu1A N1A C1A C2A -174.3(13) . . . . ?
Cu1A N1A C1A C2A 163.5(18) 3_775 . . . ?
Cu1A N1A C5A C4A -169(2) 3_775 . . . ?
Cu1A N1A C5A C4A 170.4(19) . . . . ?
N1A C1A C2A C3A -2.3(19) . . . . ?
C1A N1A C5A C4A 4(3) . . . . ?
C1A C2A C3A C4A 11(3) . . . . ?
C1A C2A C3A C6A -177.1(13) . . . . ?
C2A C3A C4A C5A -12(3) . . . . ?
C2A C3A C6A C7A 5(2) . . . . ?
C2A C3A C6A C11A -173(2) . . . . ?
C3A C4A C5A N1A 5(3) . . . . ?
C3A C6A C7A C8A -177.3(17) . . . . ?
C3A C6A C11A C10A -176.7(17) . . . . ?
C4A C3A C6A C7A 176(2) . . . . ?
C4A C3A C6A C11A -2(3) . . . . ?
C5A N1A C1A C2A -5.3(19) . . . . ?
C6A C3A C4A C5A 176.6(19) . . . . ?
C6A C7A C8A C9A -12(3) . . . . ?
C7A C6A C11A C10A 6(3) . . . . ?
C7A C8A C9A C10A 17(3) . . . . ?
C8A C9A C10A C11A -12(3) . . . . ?
C9A C10A C11A C6A 0(3) . . . . ?
C11A C6A C7A C8A 0(3) . . . . ?
C12 C9 C10 C11 -171(3) . . . . ?
C12 C17 C16 C15 0.0 . . . . ?
C17 C9 C10 C11 171(2) 6_556 . . . ?
C17 C9 C12 C17 106(9) 6_556 . . . ?
C17 C9 C12 C13 -68(7) 6_556 . . . ?
C17 C12 C13 C14 0.0 . . . . ?
C17 C16 C15 C14 0.0 . . . . ?
C16 C15 C14 C13 0.0 . . . . ?
C15 C14 C13 C12 0.0 . . . . ?
C14 C9 C10 C11 171(2) 3_665 . . . ?
C14 C9 C12 C17 115(6) 3_665 . . . ?
C14 C9 C12 C13 -59(5) 3_665 . . . ?
C13 C12 C17 C16 0.0 . . . . ?

loop_
_twin_individual_id
_twin_individual_mass_fraction_refined
1 0.74(9)
2 0.26(9)

loop_
_smtbx_masks_void_nr
_smtbx_masks_void_average_x
_smtbx_masks_void_average_y
_smtbx_masks_void_average_z
_smtbx_masks_void_volume
_smtbx_masks_void_count_electrons
_smtbx_masks_void_content
1 -0.597 0.106 -0.691 688.2 238.4 '4 NO3,12 H2O'
